data_2020262
loop_
_publ_author_name
'Ito, F.'
'Ozeki, T.'
'Miyamae, H.'
'Ichida, H.'
'Sasaki, Y.'

_publ_section_title
;
 Structure of tetraammonium hexahydrogenhexamolybdocuprate(II)
 tetrahydrate
;
_journal_name_full 'Acta Crystallographica C (39,1983-)'
_journal_page_first 946
_journal_page_last 947
_journal_volume 45
_journal_year 1989
_chemical_formula_sum 'Cu H30 Mo6 N4 O28'
_chemical_name_systematic '(N H4)4 (H6 Cu Mo6 O24) (H2 O)4'
_space_group_IT_number 14
_symmetry_space_group_name_Hall '-P 2ybc'
_symmetry_space_group_name_H-M 'P 1 21/c 1'
_cell_angle_alpha 90
_cell_angle_beta 107.22
_cell_angle_gamma 90
_cell_formula_units_Z 2
_cell_length_a 11.421
_cell_length_b 11.126
_cell_length_c 11.919
_cell_volume 1446.658
_citation_journal_id_ASTM ACSCEE
_cod_data_source_file Ito_ACSCEE_1989_739.cif
_cod_data_source_block H30Cu1Mo6N4O28
_cod_original_formula_sum 'H30 Cu1 Mo6 N4 O28'
_cod_database_code 2020262

loop_
_symmetry_equiv_pos_as_xyz
x,y,z
-x,y+1/2,-z+1/2
-x,-y,-z
x,-y-1/2,z-1/2

loop_
_atom_site_label
_atom_site_type_symbol
_atom_site_fract_x
_atom_site_fract_y
_atom_site_fract_z
_atom_site_occupancy
_atom_site_U_iso_or_equiv
O2 O-2 0.143 -0.104 0.089 1 0.0
O11 O-2 0.246 -0.328 0.049 1 0.0
Cu1 Cu+2 0 0 0 1 0.0
O1 O-2 0.141 0.116 -0.015 1 0.0
N1 N-3 0.311 0.474 -0.088 1 0.0
O15 O-2 0.5 0.196 0.293 0.5 0.0
O10 O-2 0.405 -0.08 0.178 1 0.0
O12 O-2 0.154 -0.297 -0.183 1 0.0
O9 O-2 0.397 0.095 0.022 1 0.0
Mo3 Mo+6 0.1514 -0.2361 -0.0523 1 0.0
O3 O-2 -0.002 -0.112 -0.134 1 0.0
O4 O-2 0.262 0.108 0.192 1 0.0
O7 O-2 0.153 0.296 0.267 1 0.0
O6 O-2 0.002 -0.306 -0.034 1 0.0
O13 O-2 0.013 0.044 0.355 1 0.0
Mo1 Mo+6 0.1515 0.2413 0.1333 1 0.0
O14 O-2 0.518 0.173 0.543 0.5 0.0
N2 N-3 0.34 -0.472 0.26 1 0.0
O5 O-2 0.256 -0.1 -0.058 1 0.0
Mo2 Mo+6 0.3042 0.0058 0.0755 1 0.0
O8 O-2 0.244 0.339 0.09 1 0.0
